data_1543606
loop_
_publ_author_name
'Seyyed Javad Sabounchei'
'Parisa Shahriary'
'Yasin Gholiee'
'Sadegh Salehzadeh'
'Hamid Reza Khavasi'
'Abdolkarim Chehregani'

_publ_section_title
;
 Platinum and palladium complexes with
 5-methyl-5-(2-pyridyl)-2,4-imidazolidenedione: Synthesis, crystal and
 molecular structure, theoretical study, and pharmacological investigation
;
_journal_name_full 'Inorganica Chimica Acta'
_journal_page_first 265
_journal_page_last 275
_journal_paper_doi 10.1016/j.ica.2013.09.051
_journal_volume 409B
_journal_year 2014
_chemical_formula_moiety 'C9 H9 N3 O2'
_chemical_formula_sum 'C9 H9 N3 O2'
_chemical_formula_weight 191.19
_space_group_IT_number 15
_symmetry_cell_setting monoclinic
_symmetry_space_group_name_Hall '-C 2yc'
_symmetry_space_group_name_H-M 'C 1 2/c 1'
_atom_sites_solution_hydrogens geom
_atom_sites_solution_primary direct
_atom_sites_solution_secondary difmap
_cell_angle_alpha 90.00
_cell_angle_beta 107.068(10)
_cell_angle_gamma 90.00
_cell_formula_units_Z 8
_cell_length_a 23.214(3)
_cell_length_b 11.1781(13)
_cell_length_c 7.3468(11)
_cell_measurement_reflns_used 6270
_cell_measurement_temperature 298(2)
_cell_measurement_theta_max 29.22
_cell_measurement_theta_min 1.84
_cell_volume 1822.4(4)
_computing_cell_refinement 'X-Area 1.31 (Stoe & Cie GmbH, 2005)'
_computing_data_collection 'X-Area 1.31 (Stoe & Cie GmbH, 2005)'
_computing_data_reduction 'X-Area 1.31 (Stoe & Cie GmbH, 2005)'
_computing_molecular_graphics 'ORTEP-3 for Windows (Farrugia, 1997)'
_computing_publication_material 'WinGX (Farrugia, 1999)'
_computing_structure_refinement 'SHELXL-97 (Sheldrick, 1997)'
_computing_structure_solution 'SHELXS-97 (Sheldrick, 1990)'
_diffrn_ambient_temperature 298(2)
_diffrn_measured_fraction_theta_full 0.987
_diffrn_measured_fraction_theta_max 0.987
_diffrn_measurement_device_type 'STOE IPDS IIT'
_diffrn_measurement_method 'rotation method'
_diffrn_radiation_monochromator graphite
_diffrn_radiation_source 'fine-focus sealed tube'
_diffrn_radiation_type MoK\a
_diffrn_radiation_wavelength 0.71073
_diffrn_reflns_av_R_equivalents 0.0581
_diffrn_reflns_av_sigmaI/netI 0.0493
_diffrn_reflns_limit_h_max 28
_diffrn_reflns_limit_h_min -31
_diffrn_reflns_limit_k_max 15
_diffrn_reflns_limit_k_min -15
_diffrn_reflns_limit_l_max 10
_diffrn_reflns_limit_l_min -9
_diffrn_reflns_number 6720
_diffrn_reflns_theta_full 29.22
_diffrn_reflns_theta_max 29.22
_diffrn_reflns_theta_min 1.84
_diffrn_standards_number 0
_exptl_absorpt_coefficient_mu 0.102
_exptl_absorpt_correction_type none
_exptl_crystal_colour colorless
_exptl_crystal_density_diffrn 1.394
_exptl_crystal_density_method 'not measured'
_exptl_crystal_description Needle
_exptl_crystal_F_000 800
_exptl_crystal_size_max 0.45
_exptl_crystal_size_mid 0.15
_exptl_crystal_size_min 0.14
_refine_diff_density_max 0.175
_refine_diff_density_min -0.202
_refine_diff_density_rms 0.037
_refine_ls_extinction_method none
_refine_ls_goodness_of_fit_ref 1.010
_refine_ls_hydrogen_treatment mixed
_refine_ls_matrix_type full
_refine_ls_number_parameters 135
_refine_ls_number_reflns 2444
_refine_ls_number_restraints 0
_refine_ls_restrained_S_all 1.010
_refine_ls_R_factor_all 0.0870
_refine_ls_R_factor_gt 0.0484
_refine_ls_shift/su_max 0.003
_refine_ls_shift/su_mean 0.001
_refine_ls_structure_factor_coef Fsqd
_refine_ls_weighting_details 'calc w=1/[\s^2^(Fo^2^)+(0.0606P)^2^+0.1614P] where P=(Fo^2^+2Fc^2^)/3'
_refine_ls_weighting_scheme calc
_refine_ls_wR_factor_gt 0.1121
_refine_ls_wR_factor_ref 0.1250
_reflns_number_gt 1558
_reflns_number_total 2444
_reflns_threshold_expression >2sigma(I)
_cod_data_source_file ICA-2014-409B-265-275-2.cif
_cod_data_source_block kh516
_cod_depositor_comments
;
The following automatic conversions were performed:

'_exptl_absorpt_correction_type' value 'None' changed to 'none'
according to the built-in table from CIF Core dictionary named
'cif_core.dic' version 2.4.1 from 2010-06-29.

Automatic conversion script
Id: cif_fix_values 4624 2016-04-14 12:54:50Z antanas 

The following automatic conversions were performed:

'_journal_paper_doi' value 'doi:10.1016/j.ica.2013.09.051' was
changed to '10.1016/j.ica.2013.09.051'.

Automatic conversion script
Id: cif_fix_values 6433 2018-09-21 13:16:33Z andrius 
;
_cod_original_cell_volume 1822.5(4)
_cod_original_sg_symbol_H-M C2/c
_cod_database_code 1543606

loop_
_symmetry_equiv_pos_as_xyz
'x, y, z'
'-x, y, -z+1/2'
'x+1/2, y+1/2, z'
'-x+1/2, y+1/2, -z+1/2'
'-x, -y, -z'
'x, -y, z-1/2'
'-x+1/2, -y+1/2, -z'
'x+1/2, -y+1/2, z-1/2'

loop_
_atom_site_label
_atom_site_type_symbol
_atom_site_fract_x
_atom_site_fract_y
_atom_site_fract_z
_atom_site_U_iso_or_equiv
_atom_site_adp_type
_atom_site_occupancy
_atom_site_symmetry_multiplicity
_atom_site_calc_flag
_atom_site_refinement_flags
_atom_site_disorder_assembly
_atom_site_disorder_group
C1 C 0.26089(8) 0.7500(2) 0.2736(3) 0.0577(5) Uani 1 1 d . . .
H1 H 0.2890 0.6948 0.3420 0.069 Uiso 1 1 calc R . .
C2 C 0.28181(10) 0.8510(2) 0.2083(3) 0.0606(5) Uani 1 1 d . . .
H2 H 0.3229 0.8643 0.2330 0.073 Uiso 1 1 calc R . .
C3 C 0.24076(10) 0.93153(19) 0.1062(3) 0.0667(6) Uani 1 1 d . . .
H3 H 0.2535 1.0005 0.0586 0.080 Uiso 1 1 calc R . .
C4 C 0.17988(10) 0.90940(16) 0.0741(3) 0.0557(5) Uani 1 1 d . . .
H4 H 0.1511 0.9635 0.0059 0.067 Uiso 1 1 calc R . .
C5 C 0.16275(8) 0.80541(14) 0.1454(2) 0.0385(4) Uani 1 1 d . . .
C6 C 0.09718(7) 0.77301(13) 0.1240(2) 0.0380(4) Uani 1 1 d . . .
C7 C 0.05139(9) 0.86124(18) 0.0052(3) 0.0604(5) Uani 1 1 d . . .
H7A H 0.0119 0.8408 0.0118 0.073 Uiso 1 1 calc R . .
H7B H 0.0520 0.8578 -0.1249 0.073 Uiso 1 1 calc R . .
H7C H 0.0615 0.9407 0.0537 0.073 Uiso 1 1 calc R . .
C8 C 0.09025(7) 0.76249(14) 0.3253(2) 0.0388(3) Uani 1 1 d . . .
C9 C 0.07635(7) 0.57727(14) 0.19253(19) 0.0356(3) Uani 1 1 d . . .
N1 N 0.20266(7) 0.72632(14) 0.2448(2) 0.0493(4) Uani 1 1 d . . .
N2 N 0.08426(7) 0.64981(12) 0.05818(18) 0.0414(3) Uani 1 1 d . . .
H2B H 0.0806(10) 0.6253(18) -0.061(3) 0.059(6) Uiso 1 1 d . . .
N3 N 0.07841(7) 0.64557(11) 0.35143(18) 0.0388(3) Uani 1 1 d . . .
H3B H 0.0765(9) 0.6160(18) 0.456(3) 0.054(5) Uiso 1 1 d . . .
O1 O 0.09452(6) 0.84257(11) 0.43875(18) 0.0540(3) Uani 1 1 d . . .
O2 O 0.06804(5) 0.46813(9) 0.18379(15) 0.0441(3) Uani 1 1 d . . .

loop_
_atom_site_aniso_label
_atom_site_aniso_U_11
_atom_site_aniso_U_22
_atom_site_aniso_U_33
_atom_site_aniso_U_23
_atom_site_aniso_U_13
_atom_site_aniso_U_12
C1 0.0385(10) 0.0824(14) 0.0500(10) 0.0025(9) 0.0098(7) 0.0062(10)
C2 0.0436(11) 0.0826(14) 0.0590(11) -0.0192(10) 0.0202(8) -0.0156(10)
C3 0.0711(15) 0.0527(11) 0.0888(15) -0.0065(11) 0.0427(12) -0.0197(11)
C4 0.0576(12) 0.0422(9) 0.0728(12) 0.0074(8) 0.0276(9) -0.0013(8)
C5 0.0428(9) 0.0380(8) 0.0363(7) -0.0017(6) 0.0142(6) 0.0006(7)
C6 0.0385(9) 0.0374(8) 0.0375(7) 0.0034(6) 0.0101(6) -0.0011(6)
C7 0.0439(11) 0.0637(12) 0.0696(12) 0.0227(9) 0.0101(9) 0.0072(9)
C8 0.0352(8) 0.0402(8) 0.0417(8) -0.0019(6) 0.0124(6) 0.0020(7)
C9 0.0353(8) 0.0415(8) 0.0297(6) -0.0004(6) 0.0090(5) -0.0001(6)
N1 0.0418(8) 0.0579(9) 0.0475(7) 0.0100(7) 0.0119(6) 0.0039(7)
N2 0.0534(9) 0.0433(7) 0.0275(6) -0.0010(5) 0.0121(6) -0.0090(6)
N3 0.0502(8) 0.0396(7) 0.0296(6) -0.0012(5) 0.0161(5) -0.0020(6)
O1 0.0646(9) 0.0447(7) 0.0592(7) -0.0158(6) 0.0282(6) -0.0042(6)
O2 0.0604(8) 0.0376(6) 0.0381(6) -0.0022(4) 0.0202(5) -0.0045(5)

loop_
_atom_type_symbol
_atom_type_description
_atom_type_scat_dispersion_real
_atom_type_scat_dispersion_imag
_atom_type_scat_source
C C 0.0033 0.0016 'International Tables Vol C Tables 4.2.6.8 and 6.1.1.4'
H H 0.0000 0.0000 'International Tables Vol C Tables 4.2.6.8 and 6.1.1.4'
N N 0.0061 0.0033 'International Tables Vol C Tables 4.2.6.8 and 6.1.1.4'
O O 0.0106 0.0060 'International Tables Vol C Tables 4.2.6.8 and 6.1.1.4'

loop_
_geom_angle_atom_site_label_1
_geom_angle_atom_site_label_2
_geom_angle_atom_site_label_3
_geom_angle
_geom_angle_site_symmetry_1
_geom_angle_site_symmetry_3
N1 C1 C2 123.77(19) . .
N1 C1 H1 118.1 . .
C2 C1 H1 118.1 . .
C3 C2 C1 118.30(19) . .
C3 C2 H2 120.8 . .
C1 C2 H2 120.8 . .
C2 C3 C4 119.25(19) . .
C2 C3 H3 120.4 . .
C4 C3 H3 120.4 . .
C5 C4 C3 118.61(19) . .
C5 C4 H4 120.7 . .
C3 C4 H4 120.7 . .
N1 C5 C4 122.35(17) . .
N1 C5 C6 114.24(14) . .
C4 C5 C6 123.37(15) . .
N2 C6 C7 112.31(14) . .
N2 C6 C5 111.05(13) . .
C7 C6 C5 114.34(14) . .
N2 C6 C8 100.19(12) . .
C7 C6 C8 110.39(15) . .
C5 C6 C8 107.55(12) . .
C6 C7 H7A 109.5 . .
C6 C7 H7B 109.5 . .
H7A C7 H7B 109.5 . .
C6 C7 H7C 109.5 . .
H7A C7 H7C 109.5 . .
H7B C7 H7C 109.5 . .
O1 C8 N3 126.43(15) . .
O1 C8 C6 126.62(14) . .
N3 C8 C6 106.95(13) . .
O2 C9 N2 128.11(14) . .
O2 C9 N3 123.75(14) . .
N2 C9 N3 108.14(13) . .
C1 N1 C5 117.71(16) . .
C9 N2 C6 112.84(13) . .
C9 N2 H2B 122.9(13) . .
C6 N2 H2B 124.2(13) . .
C8 N3 C9 111.67(13) . .
C8 N3 H3B 124.5(13) . .
C9 N3 H3B 123.4(14) . .

loop_
_geom_bond_atom_site_label_1
_geom_bond_atom_site_label_2
_geom_bond_distance
_geom_bond_site_symmetry_2
C1 N1 1.332(2) .
C1 C2 1.370(3) .
C1 H1 0.9300 .
C2 C3 1.365(3) .
C2 H2 0.9300 .
C3 C4 1.385(3) .
C3 H3 0.9300 .
C4 C5 1.381(2) .
C4 H4 0.9300 .
C5 N1 1.333(2) .
C5 C6 1.527(2) .
C6 N2 1.461(2) .
C6 C7 1.523(2) .
C6 C8 1.538(2) .
C7 H7A 0.9600 .
C7 H7B 0.9600 .
C7 H7C 0.9600 .
C8 O1 1.2072(18) .
C8 N3 1.361(2) .
C9 O2 1.2339(19) .
C9 N2 1.3310(19) .
C9 N3 1.3838(19) .
N2 H2B 0.90(2) .
N3 H3B 0.85(2) .

loop_
_geom_torsion_atom_site_label_1
_geom_torsion_atom_site_label_2
_geom_torsion_atom_site_label_3
_geom_torsion_atom_site_label_4
_geom_torsion
_geom_torsion_site_symmetry_1
_geom_torsion_site_symmetry_2
_geom_torsion_site_symmetry_3
_geom_torsion_site_symmetry_4
N1 C1 C2 C3 -0.7(3) . . . .
C1 C2 C3 C4 0.7(3) . . . .
C2 C3 C4 C5 -0.6(3) . . . .
C3 C4 C5 N1 0.5(3) . . . .
C3 C4 C5 C6 178.22(17) . . . .
N1 C5 C6 N2 -49.83(17) . . . .
C4 C5 C6 N2 132.26(16) . . . .
N1 C5 C6 C7 -178.17(15) . . . .
C4 C5 C6 C7 3.9(2) . . . .
N1 C5 C6 C8 58.87(17) . . . .
C4 C5 C6 C8 -119.04(17) . . . .
N2 C6 C8 O1 -177.34(16) . . . .
C7 C6 C8 O1 -58.8(2) . . . .
C5 C6 C8 O1 66.6(2) . . . .
N2 C6 C8 N3 2.70(16) . . . .
C7 C6 C8 N3 121.27(16) . . . .
C5 C6 C8 N3 -113.38(14) . . . .
C2 C1 N1 C5 0.5(3) . . . .
C4 C5 N1 C1 -0.4(2) . . . .
C6 C5 N1 C1 -178.35(15) . . . .
O2 C9 N2 C6 -175.87(16) . . . .
N3 C9 N2 C6 4.62(18) . . . .
C7 C6 N2 C9 -121.64(16) . . . .
C5 C6 N2 C9 108.93(15) . . . .
C8 C6 N2 C9 -4.49(17) . . . .
O1 C8 N3 C9 179.77(16) . . . .
C6 C8 N3 C9 -0.26(18) . . . .
O2 C9 N3 C8 177.84(15) . . . .
N2 C9 N3 C8 -2.62(19) . . . .
